data_2240923
loop_
_publ_author_name
'Swaminathan, K.'
'Sethusankar, K.'
'Kumar, G. Siva'
'Bakthadoss, M.'

_publ_section_title
;
 Crystal structures and conformational analyses of three pyranochromene
 derivatives
;
_journal_coeditor_code SU5160
_journal_issue 8
_journal_name_full 'Acta Crystallographica Section E'
_journal_page_first 926
_journal_page_last 930
_journal_paper_doi 10.1107/S2056989015012967
_journal_volume 71
_journal_year 2015
_chemical_formula_iupac 'C27 H20 O6'
_chemical_formula_moiety 'C27 H20 O6'
_chemical_formula_sum 'C27 H20 O6'
_chemical_formula_weight 440.43
_chemical_name_systematic
;Methyl
7-oxo-14-phenyl-1<i>H</i>,7<i>H</i>,14<i>H</i>-pyrano[3,2-<i>c</i>:5,4-<i>c</i>']dichromene-14a(6b<i>H</i>)-carboxylate]
;
_space_group_IT_number 14
_symmetry_cell_setting monoclinic
_symmetry_space_group_name_Hall '-P 2ybc'
_symmetry_space_group_name_H-M 'P 1 21/c 1'
_atom_sites_solution_hydrogens geom
_atom_sites_solution_primary direct
_atom_sites_solution_secondary difmap
_audit_creation_method SHELXL-97
_cell_angle_alpha 90.00
_cell_angle_beta 92.048(5)
_cell_angle_gamma 90.00
_cell_formula_units_Z 4
_cell_length_a 9.3980(15)
_cell_length_b 14.0050(12)
_cell_length_c 15.9890(13)
_cell_measurement_reflns_used 3698
_cell_measurement_temperature 296(2)
_cell_measurement_theta_max 25.00
_cell_measurement_theta_min 2.55
_cell_volume 2103.1(4)
_computing_cell_refinement
;
SAINT (Bruker, 2008)
;
_computing_data_collection
;
APEX2 (Bruker, 2008)
;
_computing_data_reduction
;
SAINT (Bruker, 2008)
;
_computing_molecular_graphics
;
ORTEP-3 for Windows (Farrugia, 2012) and Mercury (Macrae <i>et al.</i>,
2008)
;
_computing_publication_material
;
SHELXL97 (Sheldrick, 2008) and PLATON (Spek, 2009)
;
_computing_structure_refinement
;
SHELXL97 (Sheldrick, 2008)
;
_computing_structure_solution
;
SHELXS97 (Sheldrick, 2008)
;
_diffrn_ambient_temperature 296(2)
_diffrn_measured_fraction_theta_full 0.999
_diffrn_measured_fraction_theta_max 0.999
_diffrn_measurement_device_type 'Bruker Kappa APEXII CCD'
_diffrn_measurement_method '\w & \f scans'
_diffrn_radiation_monochromator graphite
_diffrn_radiation_source 'fine-focus sealed tube'
_diffrn_radiation_type MoK\a
_diffrn_radiation_wavelength 0.71073
_diffrn_reflns_av_R_equivalents 0.0267
_diffrn_reflns_av_sigmaI/netI 0.0185
_diffrn_reflns_limit_h_max 11
_diffrn_reflns_limit_h_min -11
_diffrn_reflns_limit_k_max 16
_diffrn_reflns_limit_k_min -16
_diffrn_reflns_limit_l_max 19
_diffrn_reflns_limit_l_min -19
_diffrn_reflns_number 19091
_diffrn_reflns_theta_full 25.00
_diffrn_reflns_theta_max 25.00
_diffrn_reflns_theta_min 2.55
_exptl_absorpt_coefficient_mu 0.099
_exptl_absorpt_correction_T_max 0.976
_exptl_absorpt_correction_T_min 0.966
_exptl_absorpt_correction_type multi-scan
_exptl_absorpt_process_details
;
(SADABS; Bruker, 2008)
;
_exptl_crystal_colour Colourless
_exptl_crystal_density_diffrn 1.391
_exptl_crystal_density_method 'not measured'
_exptl_crystal_description Block
_exptl_crystal_F_000 920
_exptl_crystal_size_max 0.35
_exptl_crystal_size_mid 0.30
_exptl_crystal_size_min 0.25
_refine_diff_density_max 0.153
_refine_diff_density_min -0.201
_refine_ls_extinction_method none
_refine_ls_goodness_of_fit_ref 1.073
_refine_ls_hydrogen_treatment constr
_refine_ls_matrix_type full
_refine_ls_number_parameters 299
_refine_ls_number_reflns 3698
_refine_ls_number_restraints 0
_refine_ls_restrained_S_all 1.073
_refine_ls_R_factor_all 0.0490
_refine_ls_R_factor_gt 0.0368
_refine_ls_shift/su_max 0.000
_refine_ls_shift/su_mean 0.000
_refine_ls_structure_factor_coef Fsqd
_refine_ls_weighting_details 'calc w=1/[\s^2^(Fo^2^)+(0.0556P)^2^+0.3545P] where P=(Fo^2^+2Fc^2^)/3'
_refine_ls_weighting_scheme calc
_refine_ls_wR_factor_gt 0.0956
_refine_ls_wR_factor_ref 0.1063
_reflns_number_gt 2964
_reflns_number_total 3698
_reflns_threshold_expression I>2sigma(I)
_cod_data_source_file su5160sup1.cif
_cod_data_source_block I
_cod_original_sg_symbol_H-M 'P 21/c'
_cod_database_code 2240923
_cod_database_fobs_code 2240923

loop_
_symmetry_equiv_pos_as_xyz
'x, y, z'
'-x, y+1/2, -z+1/2'
'-x, -y, -z'
'x, -y-1/2, z-1/2'

loop_
_atom_site_type_symbol
_atom_site_label
_atom_site_fract_x
_atom_site_fract_y
_atom_site_fract_z
_atom_site_U_iso_or_equiv
_atom_site_adp_type
_atom_site_calc_flag
_atom_site_refinement_flags
_atom_site_occupancy
_atom_site_symmetry_multiplicity
C C1 0.56782(17) 0.20825(13) 0.27702(12) 0.0602(5) Uani d . 1 1
H H1 0.5188 0.1513 0.2680 0.072 Uiso calc R 1 1
C C2 0.55034(19) 0.25923(16) 0.34916(12) 0.0673(5) Uani d . 1 1
H H2 0.4893 0.2366 0.3892 0.081 Uiso calc R 1 1
C C3 0.6227(2) 0.34377(16) 0.36281(11) 0.0641(5) Uani d . 1 1
H H3 0.6102 0.3782 0.4117 0.077 Uiso calc R 1 1
C C4 0.71382(17) 0.37705(13) 0.30365(10) 0.0527(4) Uani d . 1 1
H H4 0.7636 0.4335 0.3136 0.063 Uiso calc R 1 1
C C5 0.73273(15) 0.32771(11) 0.22924(9) 0.0418(3) Uani d . 1 1
C C6 0.65935(16) 0.24239(11) 0.21752(10) 0.0472(4) Uani d . 1 1
C C7 0.77878(16) 0.20819(11) 0.09054(10) 0.0473(4) Uani d . 1 1
H H7A 0.7343 0.2434 0.0444 0.057 Uiso calc R 1 1
H H7B 0.8165 0.1494 0.0682 0.057 Uiso calc R 1 1
C C8 0.90161(15) 0.26711(10) 0.12772(9) 0.0382(3) Uani d . 1 1
C C9 0.84184(14) 0.35891(10) 0.16676(9) 0.0373(3) Uani d . 1 1
H H9 0.9199 0.3912 0.1977 0.045 Uiso calc R 1 1
C C10 0.79072(15) 0.42388(10) 0.09597(9) 0.0377(3) Uani d . 1 1
C C11 0.83533(15) 0.41354(10) 0.01665(9) 0.0390(3) Uani d . 1 1
C C12 1.00608(15) 0.29584(10) 0.05912(9) 0.0398(3) Uani d . 1 1
H H12 1.0776 0.3390 0.0844 0.048 Uiso calc R 1 1
C C13 0.69743(15) 0.50314(10) 0.11408(10) 0.0406(3) Uani d . 1 1
C C14 0.68064(15) 0.54090(10) -0.03296(10) 0.0436(4) Uani d . 1 1
C C15 0.78006(15) 0.47146(10) -0.05170(9) 0.0416(3) Uani d . 1 1
C C16 0.81551(18) 0.45965(12) -0.13507(10) 0.0519(4) Uani d . 1 1
H H16 0.8829 0.4143 -0.1490 0.062 Uiso calc R 1 1
C C17 0.7513(2) 0.51477(13) -0.19664(11) 0.0594(5) Uani d . 1 1
H H17 0.7757 0.5067 -0.2521 0.071 Uiso calc R 1 1
C C18 0.65055(19) 0.58214(13) -0.17657(12) 0.0592(5) Uani d . 1 1
H H18 0.6063 0.6183 -0.2188 0.071 Uiso calc R 1 1
C C19 0.61517(17) 0.59612(12) -0.09496(11) 0.0534(4) Uani d . 1 1
H H19 0.5482 0.6420 -0.0815 0.064 Uiso calc R 1 1
C C20 1.08306(16) 0.21352(10) 0.01989(9) 0.0437(4) Uani d . 1 1
C C21 1.21663(18) 0.18833(12) 0.05144(12) 0.0557(4) Uani d . 1 1
H H21 1.2581 0.2227 0.0957 0.067 Uiso calc R 1 1
C C22 1.2892(2) 0.11241(13) 0.01770(14) 0.0712(6) Uani d . 1 1
H H22 1.3792 0.0961 0.0393 0.085 Uiso calc R 1 1
C C23 1.2289(2) 0.06125(13) -0.04743(15) 0.0754(6) Uani d . 1 1
H H23 1.2784 0.0108 -0.0706 0.091 Uiso calc R 1 1
C C24 1.0960(2) 0.08450(14) -0.07837(13) 0.0715(6) Uani d . 1 1
H H24 1.0545 0.0487 -0.1217 0.086 Uiso calc R 1 1
C C25 1.0226(2) 0.16088(12) -0.04583(11) 0.0572(4) Uani d . 1 1
H H25 0.9329 0.1769 -0.0680 0.069 Uiso calc R 1 1
C C26 0.98572(15) 0.20813(11) 0.19238(9) 0.0423(4) Uani d . 1 1
C C27 1.1726(2) 0.21330(15) 0.29418(13) 0.0713(5) Uani d . 1 1
H H27A 1.1191 0.1816 0.3360 0.107 Uiso calc R 1 1
H H27B 1.2367 0.2584 0.3206 0.107 Uiso calc R 1 1
H H27C 1.2261 0.1670 0.2641 0.107 Uiso calc R 1 1
O O1 0.67314(12) 0.18517(9) 0.14893(8) 0.0638(3) Uani d . 1 1
O O2 0.93013(11) 0.34696(7) -0.00690(6) 0.0466(3) Uani d . 1 1
O O3 0.64390(11) 0.55763(7) 0.04799(7) 0.0490(3) Uani d . 1 1
O O4 0.66214(12) 0.52699(8) 0.18248(7) 0.0533(3) Uani d . 1 1
O O5 1.07607(11) 0.26285(8) 0.23656(7) 0.0535(3) Uani d . 1 1
O O6 0.97557(13) 0.12343(8) 0.20042(8) 0.0613(3) Uani d . 1 1

loop_
_atom_site_aniso_label
_atom_site_aniso_U_11
_atom_site_aniso_U_22
_atom_site_aniso_U_33
_atom_site_aniso_U_12
_atom_site_aniso_U_13
_atom_site_aniso_U_23
C1 0.0410(9) 0.0613(11) 0.0790(13) 0.0020(8) 0.0107(8) 0.0229(10)
C2 0.0509(10) 0.0891(15) 0.0631(11) 0.0121(10) 0.0165(9) 0.0304(11)
C3 0.0585(11) 0.0886(14) 0.0459(9) 0.0167(10) 0.0109(8) 0.0091(9)
C4 0.0509(9) 0.0614(10) 0.0459(9) 0.0092(8) 0.0045(7) 0.0014(8)
C5 0.0351(7) 0.0456(8) 0.0450(8) 0.0042(6) 0.0036(6) 0.0054(7)
C6 0.0362(8) 0.0487(9) 0.0570(9) 0.0018(7) 0.0052(7) 0.0070(8)
C7 0.0492(9) 0.0389(8) 0.0540(9) -0.0077(7) 0.0055(7) -0.0035(7)
C8 0.0379(8) 0.0322(7) 0.0448(8) -0.0014(6) 0.0049(6) -0.0016(6)
C9 0.0339(7) 0.0345(7) 0.0435(8) -0.0020(6) 0.0033(6) -0.0032(6)
C10 0.0347(7) 0.0305(7) 0.0480(8) -0.0041(6) 0.0031(6) -0.0022(6)
C11 0.0383(8) 0.0297(7) 0.0492(8) -0.0024(6) 0.0043(6) -0.0021(6)
C12 0.0419(8) 0.0325(7) 0.0452(8) 0.0012(6) 0.0054(6) 0.0000(6)
C13 0.0369(8) 0.0310(7) 0.0539(9) -0.0045(6) 0.0043(7) -0.0021(7)
C14 0.0391(8) 0.0353(8) 0.0565(9) -0.0069(6) 0.0026(7) 0.0040(7)
C15 0.0423(8) 0.0328(7) 0.0496(8) -0.0055(6) 0.0004(6) 0.0025(6)
C16 0.0613(10) 0.0441(9) 0.0504(9) -0.0021(8) 0.0028(8) 0.0013(7)
C17 0.0722(12) 0.0556(11) 0.0502(10) -0.0088(9) -0.0026(8) 0.0078(8)
C18 0.0573(11) 0.0555(10) 0.0640(11) -0.0090(8) -0.0109(9) 0.0172(9)
C19 0.0427(9) 0.0417(9) 0.0754(12) -0.0030(7) -0.0057(8) 0.0122(8)
C20 0.0482(9) 0.0331(8) 0.0506(9) 0.0006(6) 0.0143(7) -0.0004(6)
C21 0.0492(9) 0.0460(9) 0.0726(11) 0.0017(7) 0.0099(8) -0.0053(8)
C22 0.0588(11) 0.0527(11) 0.1033(16) 0.0151(9) 0.0186(11) -0.0025(11)
C23 0.0884(15) 0.0408(10) 0.0995(15) 0.0114(10) 0.0372(13) -0.0086(10)
C24 0.0917(15) 0.0526(11) 0.0717(12) -0.0006(10) 0.0222(11) -0.0203(9)
C25 0.0646(11) 0.0512(10) 0.0562(10) 0.0034(8) 0.0090(8) -0.0096(8)
C26 0.0421(8) 0.0382(8) 0.0473(8) 0.0019(6) 0.0103(7) 0.0024(7)
C27 0.0585(11) 0.0751(13) 0.0790(13) 0.0166(10) -0.0165(10) 0.0123(10)
O1 0.0535(7) 0.0599(7) 0.0789(8) -0.0232(6) 0.0172(6) -0.0120(6)
O2 0.0547(6) 0.0411(6) 0.0446(6) 0.0104(5) 0.0106(5) 0.0027(5)
O3 0.0476(6) 0.0384(6) 0.0613(7) 0.0071(5) 0.0075(5) 0.0049(5)
O4 0.0592(7) 0.0416(6) 0.0596(7) 0.0046(5) 0.0112(5) -0.0091(5)
O5 0.0465(6) 0.0464(6) 0.0667(7) 0.0061(5) -0.0100(5) 0.0041(5)
O6 0.0759(8) 0.0385(7) 0.0699(8) 0.0000(6) 0.0059(6) 0.0120(6)

loop_
_atom_type_symbol
_atom_type_description
_atom_type_scat_dispersion_real
_atom_type_scat_dispersion_imag
_atom_type_scat_source
C C 0.0033 0.0016 'International Tables Vol C Tables 4.2.6.8 and 6.1.1.4'
H H 0.0000 0.0000 'International Tables Vol C Tables 4.2.6.8 and 6.1.1.4'
O O 0.0106 0.0060 'International Tables Vol C Tables 4.2.6.8 and 6.1.1.4'

loop_
_geom_angle_atom_site_label_1
_geom_angle_atom_site_label_2
_geom_angle_atom_site_label_3
_geom_angle
C2 C1 C6 119.48(18)
C2 C1 H1 120.3
C6 C1 H1 120.3
C1 C2 C3 120.46(16)
C1 C2 H2 119.8
C3 C2 H2 119.8
C2 C3 C4 119.76(18)
C2 C3 H3 120.1
C4 C3 H3 120.1
C3 C4 C5 121.29(18)
C3 C4 H4 119.4
C5 C4 H4 119.4
C6 C5 C4 117.66(14)
C6 C5 C9 120.11(13)
C4 C5 C9 121.88(14)
O1 C6 C5 123.45(13)
O1 C6 C1 115.20(15)
C5 C6 C1 121.34(16)
O1 C7 C8 113.79(13)
O1 C7 H7A 108.8
C8 C7 H7A 108.8
O1 C7 H7B 108.8
C8 C7 H7B 108.8
H7A C7 H7B 107.7
C7 C8 C26 109.83(12)
C7 C8 C9 109.12(12)
C26 C8 C9 111.40(11)
C7 C8 C12 110.78(12)
C26 C8 C12 107.13(11)
C9 C8 C12 108.57(11)
C10 C9 C5 117.35(11)
C10 C9 C8 107.94(11)
C5 C9 C8 106.85(11)
C10 C9 H9 108.1
C5 C9 H9 108.1
C8 C9 H9 108.1
C11 C10 C13 118.51(13)
C11 C10 C9 122.20(12)
C13 C10 C9 119.20(12)
O2 C11 C10 124.21(13)
O2 C11 C15 113.56(12)
C10 C11 C15 122.19(13)
O2 C12 C20 107.87(11)
O2 C12 C8 109.69(11)
C20 C12 C8 114.87(11)
O2 C12 H12 108.1
C20 C12 H12 108.1
C8 C12 H12 108.1
O4 C13 O3 115.93(13)
O4 C13 C10 125.67(14)
O3 C13 C10 118.41(13)
O3 C14 C19 117.38(14)
O3 C14 C15 121.15(13)
C19 C14 C15 121.47(15)
C14 C15 C16 118.34(14)
C14 C15 C11 117.20(14)
C16 C15 C11 124.41(14)
C17 C16 C15 120.28(16)
C17 C16 H16 119.9
C15 C16 H16 119.9
C16 C17 C18 120.28(17)
C16 C17 H17 119.9
C18 C17 H17 119.9
C19 C18 C17 120.62(16)
C19 C18 H18 119.7
C17 C18 H18 119.7
C18 C19 C14 119.00(16)
C18 C19 H19 120.5
C14 C19 H19 120.5
C21 C20 C25 118.86(14)
C21 C20 C12 119.07(14)
C25 C20 C12 122.05(14)
C20 C21 C22 120.54(18)
C20 C21 H21 119.7
C22 C21 H21 119.7
C23 C22 C21 120.14(19)
C23 C22 H22 119.9
C21 C22 H22 119.9
C24 C23 C22 119.91(17)
C24 C23 H23 120.0
C22 C23 H23 120.0
C23 C24 C25 120.64(19)
C23 C24 H24 119.7
C25 C24 H24 119.7
C24 C25 C20 119.90(18)
C24 C25 H25 120.0
C20 C25 H25 120.0
O6 C26 O5 124.50(15)
O6 C26 C8 124.68(14)
O5 C26 C8 110.77(12)
O5 C27 H27A 109.5
O5 C27 H27B 109.5
H27A C27 H27B 109.5
O5 C27 H27C 109.5
H27A C27 H27C 109.5
H27B C27 H27C 109.5
C6 O1 C7 118.76(12)
C11 O2 C12 116.87(11)
C14 O3 C13 121.98(11)
C26 O5 C27 115.86(13)

loop_
_geom_bond_atom_site_label_1
_geom_bond_atom_site_label_2
_geom_bond_distance
C1 C2 1.372(3)
C1 C6 1.390(2)
C1 H1 0.9300
C2 C3 1.379(3)
C2 H2 0.9300
C3 C4 1.379(2)
C3 H3 0.9300
C4 C5 1.393(2)
C4 H4 0.9300
C5 C6 1.389(2)
C5 C9 1.5211(19)
C6 O1 1.368(2)
C7 O1 1.4239(19)
C7 C8 1.522(2)
C7 H7A 0.9700
C7 H7B 0.9700
C8 C26 1.522(2)
C8 C9 1.5438(19)
C8 C12 1.5512(19)
C9 C10 1.517(2)
C9 H9 0.9800
C10 C11 1.358(2)
C10 C13 1.450(2)
C11 O2 1.3524(17)
C11 C15 1.443(2)
C12 O2 1.4430(17)
C12 C20 1.5094(19)
C12 H12 0.9800
C13 O4 1.2015(17)
C13 O3 1.3835(18)
C14 O3 1.3715(18)
C14 C19 1.384(2)
C14 C15 1.389(2)
C15 C16 1.395(2)
C16 C17 1.374(2)
C16 H16 0.9300
C17 C18 1.382(3)
C17 H17 0.9300
C18 C19 1.372(3)
C18 H18 0.9300
C19 H19 0.9300
C20 C21 1.382(2)
C20 C25 1.388(2)
C21 C22 1.383(2)
C21 H21 0.9300
C22 C23 1.370(3)
C22 H22 0.9300
C23 C24 1.366(3)
C23 H23 0.9300
C24 C25 1.385(2)
C24 H24 0.9300
C25 H25 0.9300
C26 O6 1.1973(18)
C26 O5 1.3283(18)
C27 O5 1.4470(19)
C27 H27A 0.9600
C27 H27B 0.9600
C27 H27C 0.9600

loop_
_geom_hbond_atom_site_label_D
_geom_hbond_atom_site_label_H
_geom_hbond_atom_site_label_A
_geom_hbond_site_symmetry_A
_geom_hbond_distance_DH
_geom_hbond_distance_HA
_geom_hbond_distance_DA
_geom_hbond_angle_DHA
C1 H1 O4 2_645 0.93 2.58 3.411(2) 149
C27 H27C O4 2_745 0.96 2.37 3.053(2) 128
C12 H12 Cg1 3_765 0.98 2.73 3.6861(17) 166
C18 H18 Cg2 3_665 0.93 2.84 3.674(2) 150

loop_
_geom_torsion_atom_site_label_1
_geom_torsion_atom_site_label_2
_geom_torsion_atom_site_label_3
_geom_torsion_atom_site_label_4
_geom_torsion
C6 C1 C2 C3 0.0(3)
C1 C2 C3 C4 -0.3(3)
C2 C3 C4 C5 1.1(3)
C3 C4 C5 C6 -1.6(2)
C3 C4 C5 C9 -174.77(15)
C4 C5 C6 O1 -177.19(14)
C9 C5 C6 O1 -3.9(2)
C4 C5 C6 C1 1.4(2)
C9 C5 C6 C1 174.64(14)
C2 C1 C6 O1 178.06(15)
C2 C1 C6 C5 -0.6(2)
O1 C7 C8 C26 66.18(16)
O1 C7 C8 C9 -56.20(16)
O1 C7 C8 C12 -175.67(12)
C6 C5 C9 C10 93.17(16)
C4 C5 C9 C10 -93.83(17)
C6 C5 C9 C8 -28.10(18)
C4 C5 C9 C8 144.90(14)
C7 C8 C9 C10 -71.67(14)
C26 C8 C9 C10 166.90(11)
C12 C8 C9 C10 49.16(14)
C7 C8 C9 C5 55.38(15)
C26 C8 C9 C5 -66.05(14)
C12 C8 C9 C5 176.21(11)
C5 C9 C10 C11 -140.03(14)
C8 C9 C10 C11 -19.34(17)
C5 C9 C10 C13 43.55(18)
C8 C9 C10 C13 164.25(12)
C13 C10 C11 O2 175.09(12)
C9 C10 C11 O2 -1.4(2)
C13 C10 C11 C15 -7.5(2)
C9 C10 C11 C15 176.06(12)
C7 C8 C12 O2 56.60(15)
C26 C8 C12 O2 176.37(11)
C9 C8 C12 O2 -63.21(14)
C7 C8 C12 C20 -65.08(16)
C26 C8 C12 C20 54.69(16)
C9 C8 C12 C20 175.12(12)
C11 C10 C13 O4 -171.57(14)
C9 C10 C13 O4 5.0(2)
C11 C10 C13 O3 7.88(19)
C9 C10 C13 O3 -175.57(11)
O3 C14 C15 C16 -178.36(13)
C19 C14 C15 C16 1.4(2)
O3 C14 C15 C11 4.2(2)
C19 C14 C15 C11 -176.08(13)
O2 C11 C15 C14 179.24(12)
C10 C11 C15 C14 1.6(2)
O2 C11 C15 C16 1.9(2)
C10 C11 C15 C16 -175.73(14)
C14 C15 C16 C17 -1.0(2)
C11 C15 C16 C17 176.29(14)
C15 C16 C17 C18 -0.3(3)
C16 C17 C18 C19 1.2(3)
C17 C18 C19 C14 -0.8(2)
O3 C14 C19 C18 179.25(14)
C15 C14 C19 C18 -0.5(2)
O2 C12 C20 C21 142.93(14)
C8 C12 C20 C21 -94.41(17)
O2 C12 C20 C25 -38.48(18)
C8 C12 C20 C25 84.17(18)
C25 C20 C21 C22 0.5(2)
C12 C20 C21 C22 179.09(15)
C20 C21 C22 C23 -0.1(3)
C21 C22 C23 C24 -0.9(3)
C22 C23 C24 C25 1.5(3)
C23 C24 C25 C20 -1.2(3)
C21 C20 C25 C24 0.2(2)
C12 C20 C25 C24 -178.41(15)
C7 C8 C26 O6 14.1(2)
C9 C8 C26 O6 135.12(15)
C12 C8 C26 O6 -106.27(16)
C7 C8 C26 O5 -168.35(12)
C9 C8 C26 O5 -47.33(15)
C12 C8 C26 O5 71.28(14)
C5 C6 O1 C7 7.0(2)
C1 C6 O1 C7 -171.66(14)
C8 C7 O1 C6 24.1(2)
C10 C11 O2 C12 -11.38(19)
C15 C11 O2 C12 171.01(11)
C20 C12 O2 C11 169.19(11)
C8 C12 O2 C11 43.41(15)
C19 C14 O3 C13 176.57(12)
C15 C14 O3 C13 -3.7(2)
O4 C13 O3 C14 177.07(13)
C10 C13 O3 C14 -2.43(19)
O6 C26 O5 C27 3.7(2)
C8 C26 O5 C27 -173.81(13)
